data_1517668
loop_
_publ_author_name
'Drouhin, Pauline'
'Hurst, Timothy E.'
'Whitwood, Adrian C.'
'Taylor, Richard J. K.'

_publ_section_title
;
 Copper-Mediated Construction of Spirocyclic Bis-oxindoles via a Double
 C-H, Ar-H Coupling Process.
;
_journal_issue 18
_journal_name_full 'Organic letters'
_journal_page_first 4900
_journal_page_last 4903
_journal_paper_doi 10.1021/ol5024129
_journal_volume 16
_journal_year 2014
_chemical_formula_moiety 'C22 H22 N2 O3'
_chemical_formula_sum 'C22 H22 N2 O3'
_chemical_formula_weight 362.41
_chemical_name_systematic
;
 ?
;
_space_group_crystal_system orthorhombic
_space_group_IT_number 61
_space_group_name_Hall '-P 2ac 2ab'
_space_group_name_H-M_alt 'P b c a'
_symmetry_space_group_name_Hall '-P 2ac 2ab'
_symmetry_space_group_name_H-M 'P b c a'
_atom_sites_solution_hydrogens geom
_atom_sites_solution_primary iterative
_audit_creation_date 2014-05-11
_audit_creation_method
;
Olex2 1.2
(compiled 2014.03.20 svn.r2914 for OlexSys, GUI svn.r4816)
;
_cell_angle_alpha 90
_cell_angle_beta 90
_cell_angle_gamma 90
_cell_formula_units_Z 8
_cell_length_a 9.00239(19)
_cell_length_b 14.4646(3)
_cell_length_c 27.9468(6)
_cell_measurement_reflns_used 11645
_cell_measurement_temperature 110.05(10)
_cell_measurement_theta_max 31.9680
_cell_measurement_theta_min 3.1630
_cell_volume 3639.12(13)
_computing_cell_refinement
;
CrysAlisPro, Agilent Technologies,
Version 1.171.37.33 (release 27-03-2014 CrysAlis171 .NET)
(compiled Mar 27 2014,17:12:48)
;
_computing_data_collection
;
CrysAlisPro, Agilent Technologies,
Version 1.171.37.33 (release 27-03-2014 CrysAlis171 .NET)
(compiled Mar 27 2014,17:12:48)
;
_computing_data_reduction
;
CrysAlisPro, Agilent Technologies,
Version 1.171.37.33 (release 27-03-2014 CrysAlis171 .NET)
(compiled Mar 27 2014,17:12:48)
;
_computing_molecular_graphics 'Olex2 (Dolomanov et al., 2009)'
_computing_publication_material 'Olex2 (Dolomanov et al., 2009)'
_computing_structure_refinement 'ShelXL (Sheldrick, 2008)'
_computing_structure_solution
;
Superflip (Palatinus & Chapuis, 2007;Palatinus & van der Lee, 2008;
Palatinus et al., 2012)
;
_diffrn_ambient_environment N~2~
_diffrn_ambient_temperature 110.05(10)
_diffrn_detector 'CCD plate'
_diffrn_detector_area_resol_mean 16.1450
_diffrn_detector_type Eos
_diffrn_measured_fraction_theta_full 0.998
_diffrn_measured_fraction_theta_max 0.998
_diffrn_measurement_device 'four-circle diffractometer'
_diffrn_measurement_device_type 'SuperNova, Single source at offset, Eos'
_diffrn_measurement_method '\w scans'
_diffrn_orient_matrix_UB_11 0.0001499000
_diffrn_orient_matrix_UB_12 -0.0073608000
_diffrn_orient_matrix_UB_13 0.0251002000
_diffrn_orient_matrix_UB_21 0.0781748000
_diffrn_orient_matrix_UB_22 0.0060696000
_diffrn_orient_matrix_UB_23 0.0004158000
_diffrn_orient_matrix_UB_31 -0.0098057000
_diffrn_orient_matrix_UB_32 0.0480911000
_diffrn_orient_matrix_UB_33 0.0037732000
_diffrn_radiation_monochromator mirror
_diffrn_radiation_probe x-ray
_diffrn_radiation_type MoK\a
_diffrn_radiation_wavelength 0.71073
_diffrn_reflns_av_R_equivalents 0.0296
_diffrn_reflns_av_unetI/netI 0.0142
_diffrn_reflns_Laue_measured_fraction_full 0.998
_diffrn_reflns_Laue_measured_fraction_max 0.998
_diffrn_reflns_limit_h_max 11
_diffrn_reflns_limit_h_min -11
_diffrn_reflns_limit_k_max 18
_diffrn_reflns_limit_k_min -18
_diffrn_reflns_limit_l_max 34
_diffrn_reflns_limit_l_min -34
_diffrn_reflns_number 24004
_diffrn_reflns_point_group_measured_fraction_full 0.998
_diffrn_reflns_point_group_measured_fraction_max 0.998
_diffrn_reflns_theta_full 25.214
_diffrn_reflns_theta_max 26.341
_diffrn_reflns_theta_min 2.906
_diffrn_source 'SuperNova (Mo) X-ray Source'
_exptl_absorpt_coefficient_mu 0.089
_exptl_absorpt_correction_T_max 0.988
_exptl_absorpt_correction_T_min 0.980
_exptl_absorpt_correction_type gaussian
_exptl_absorpt_process_details
;
CrysAlisPro, Agilent Technologies,
Version 1.171.37.33 (release 27-03-2014 CrysAlis171 .NET)
(compiled Mar 27 2014,17:12:48)
Numerical absorption correction based on gaussian integration over
            a multifaceted crystal model
Empirical absorption correction using spherical harmonics,
 implemented in SCALE3 ABSPACK scaling algorithm.
;
_exptl_crystal_colour 'clear colourless'
_exptl_crystal_colour_lustre clear
_exptl_crystal_colour_primary colourless
_exptl_crystal_density_diffrn 1.323
_exptl_crystal_description block
_exptl_crystal_F_000 1536
_exptl_crystal_size_max 0.257
_exptl_crystal_size_mid 0.2069
_exptl_crystal_size_min 0.1358
_refine_diff_density_max 0.421
_refine_diff_density_min -0.299
_refine_diff_density_rms 0.070
_refine_ls_extinction_method none
_refine_ls_goodness_of_fit_ref 1.132
_refine_ls_hydrogen_treatment constr
_refine_ls_matrix_type full
_refine_ls_number_parameters 248
_refine_ls_number_reflns 3719
_refine_ls_number_restraints 0
_refine_ls_restrained_S_all 1.132
_refine_ls_R_factor_all 0.0547
_refine_ls_R_factor_gt 0.0519
_refine_ls_shift/su_max 0.000
_refine_ls_shift/su_mean 0.000
_refine_ls_structure_factor_coef Fsqd
_refine_ls_weighting_details 'w=1/[\s^2^(Fo^2^)+(0.0554P)^2^+3.1201P] where P=(Fo^2^+2Fc^2^)/3'
_refine_ls_weighting_scheme calc
_refine_ls_wR_factor_gt 0.1370
_refine_ls_wR_factor_ref 0.1392
_reflns_Friedel_coverage 0.000
_reflns_number_gt 3485
_reflns_number_total 3719
_reflns_threshold_expression 'I > 2\s(I)'
_cod_data_source_file ol5024129_si_002.cif
_cod_data_source_block cis-10
_cod_depositor_comments 'Adding full bibliography for 1517665--1517670.cif.'
_cod_original_cell_volume 3639.13(13)
_cod_database_code 1517668
_shelxl_version_number 2013-4
_chemical_oxdiff_formula 'C22 H22 N2 O3'
_shelx_space_group_comment
;
The symmetry employed for this shelxl refinement is uniquely defined
by the following loop, which should always be used as a source of
symmetry information in preference to the above space-group names.
They are only intended as comments.
;
_reflns_odcompleteness_completeness 99.69
_reflns_odcompleteness_iscentric 1
_reflns_odcompleteness_theta 26.32
_olex2_refinement_description
;
1. Fixed Uiso
 At 1.2 times of:
  All C(H) groups, All C(H,H) groups
 At 1.5 times of:
  All C(H,H,H) groups
2.a Secondary CH2 refined with riding coordinates:
 C10(H10A,H10B)
2.b Aromatic/amide H refined with riding coordinates:
 C4(H4), C5(H5), C6(H6), C7(H7), C17(H17), C18(H18), C19(H19), C20(H20)
2.c Idealised Me refined as rotating group:
 C9(H9A,H9B,H9C), C11(H11A,H11B,H11C), C13(H13A,H13B,H13C), C22(H22A,H22B,H22C)
;

loop_
_space_group_symop_operation_xyz
'x, y, z'
'-x+1/2, -y, z+1/2'
'x+1/2, -y+1/2, -z'
'-x, y+1/2, -z+1/2'
'-x, -y, -z'
'x-1/2, y, -z-1/2'
'-x-1/2, y-1/2, z'
'x, -y-1/2, z-1/2'

loop_
_atom_site_label
_atom_site_type_symbol
_atom_site_fract_x
_atom_site_fract_y
_atom_site_fract_z
_atom_site_U_iso_or_equiv
_atom_site_adp_type
_atom_site_occupancy
_atom_site_site_symmetry_order
_atom_site_calc_flag
_atom_site_refinement_flags_posn
C1 C 0.44518(18) 0.59734(11) 0.42272(6) 0.0168(3) Uani 1 1 d .
C2 C 0.52861(17) 0.68798(11) 0.41357(6) 0.0169(3) Uani 1 1 d .
C3 C 0.68870(18) 0.65773(12) 0.41786(6) 0.0185(3) Uani 1 1 d .
C4 C 0.8188(2) 0.70544(14) 0.41020(7) 0.0279(4) Uani 1 1 d .
H4 H 0.8171 0.7668 0.4002 0.033 Uiso 1 1 calc R
C5 C 0.9532(2) 0.65987(17) 0.41776(7) 0.0359(5) Uani 1 1 d .
H5 H 1.0422 0.6909 0.4124 0.043 Uiso 1 1 calc R
C6 C 0.9557(2) 0.56958(17) 0.43310(7) 0.0369(5) Uani 1 1 d .
H6 H 1.0464 0.5408 0.4386 0.044 Uiso 1 1 calc R
C7 C 0.8247(2) 0.52052(14) 0.44062(7) 0.0297(4) Uani 1 1 d .
H7 H 0.8263 0.4593 0.4508 0.036 Uiso 1 1 calc R
C8 C 0.69235(19) 0.56600(12) 0.43234(6) 0.0195(4) Uani 1 1 d .
C9 C 0.5073(2) 0.43716(12) 0.44621(7) 0.0273(4) Uani 1 1 d .
H9A H 0.5163 0.4005 0.4177 0.041 Uiso 1 1 calc GR
H9B H 0.4065 0.4350 0.4574 0.041 Uiso 1 1 calc GR
H9C H 0.5722 0.4131 0.4704 0.041 Uiso 1 1 calc GR
C10 C 0.49040(19) 0.75862(12) 0.45339(6) 0.0223(4) Uani 1 1 d .
H10A H 0.5127 0.7308 0.4842 0.027 Uiso 1 1 calc R
H10B H 0.5545 0.8121 0.4497 0.027 Uiso 1 1 calc R
C11 C 0.3315(2) 0.79108(15) 0.45387(8) 0.0351(5) Uani 1 1 d .
H11A H 0.3064 0.8161 0.4231 0.053 Uiso 1 1 calc GR
H11B H 0.3195 0.8379 0.4779 0.053 Uiso 1 1 calc GR
H11C H 0.2673 0.7399 0.4609 0.053 Uiso 1 1 calc GR
C12 C 0.50587(19) 0.73235(11) 0.36390(6) 0.0196(3) Uani 1 1 d .
C13 C 0.4920(2) 0.72816(13) 0.27456(7) 0.0298(4) Uani 1 1 d .
H13A H 0.4616 0.6922 0.2474 0.045 Uiso 1 1 calc GR
H13B H 0.5961 0.7417 0.2721 0.045 Uiso 1 1 calc GR
H13C H 0.4367 0.7849 0.2754 0.045 Uiso 1 1 calc GR
C14 C 0.2944(2) 0.65213(12) 0.32253(6) 0.0223(4) Uani 1 1 d .
C15 C 0.46272(19) 0.67339(11) 0.32044(6) 0.0200(4) Uani 1 1 d .
C16 C 0.5291(2) 0.57790(12) 0.31876(6) 0.0219(4) Uani 1 1 d .
C17 C 0.6750(2) 0.54886(14) 0.31736(7) 0.0292(4) Uani 1 1 d .
H17 H 0.7524 0.5914 0.3179 0.035 Uiso 1 1 calc R
C18 C 0.7039(3) 0.45425(15) 0.31514(7) 0.0374(5) Uani 1 1 d .
H18 H 0.8014 0.4332 0.3146 0.045 Uiso 1 1 calc R
C19 C 0.5879(3) 0.39181(13) 0.31380(7) 0.0399(6) Uani 1 1 d .
H19 H 0.6093 0.3289 0.3129 0.048 Uiso 1 1 calc R
C20 C 0.4402(3) 0.41984(13) 0.31381(7) 0.0335(5) Uani 1 1 d .
H20 H 0.3630 0.3773 0.3123 0.040 Uiso 1 1 calc R
C21 C 0.4134(2) 0.51384(12) 0.31616(6) 0.0242(4) Uani 1 1 d .
C22 C 0.1331(2) 0.51380(16) 0.31802(7) 0.0361(5) Uani 1 1 d .
H22A H 0.0563 0.5591 0.3223 0.054 Uiso 1 1 calc GR
H22B H 0.1306 0.4706 0.3441 0.054 Uiso 1 1 calc GR
H22C H 0.1173 0.4815 0.2884 0.054 Uiso 1 1 calc GR
N1 N 0.54756(16) 0.53197(9) 0.43572(5) 0.0185(3) Uani 1 1 d .
N2 N 0.27627(18) 0.55933(10) 0.31687(5) 0.0247(3) Uani 1 1 d .
O1 O 0.31172(13) 0.58525(9) 0.42132(5) 0.0240(3) Uani 1 1 d .
O2 O 0.52837(17) 0.81370(9) 0.35942(5) 0.0329(3) Uani 1 1 d .
O3 O 0.19583(15) 0.70939(9) 0.32601(5) 0.0305(3) Uani 1 1 d .

loop_
_atom_site_aniso_label
_atom_site_aniso_U_11
_atom_site_aniso_U_22
_atom_site_aniso_U_33
_atom_site_aniso_U_23
_atom_site_aniso_U_13
_atom_site_aniso_U_12
C1 0.0193(8) 0.0166(7) 0.0146(7) -0.0016(6) -0.0002(6) -0.0008(6)
C2 0.0177(8) 0.0148(7) 0.0181(8) -0.0003(6) -0.0011(6) -0.0017(6)
C3 0.0185(8) 0.0229(8) 0.0140(7) -0.0032(6) -0.0017(6) -0.0015(6)
C4 0.0269(9) 0.0359(10) 0.0207(9) -0.0049(7) 0.0019(7) -0.0105(8)
C5 0.0181(9) 0.0620(14) 0.0275(10) -0.0129(9) 0.0039(7) -0.0091(9)
C6 0.0197(9) 0.0611(14) 0.0297(10) -0.0135(10) -0.0026(8) 0.0102(9)
C7 0.0288(10) 0.0362(10) 0.0240(9) -0.0063(8) -0.0037(7) 0.0127(8)
C8 0.0199(8) 0.0242(8) 0.0143(8) -0.0028(6) -0.0010(6) 0.0020(6)
C9 0.0424(11) 0.0148(8) 0.0248(9) 0.0032(7) 0.0022(8) -0.0020(7)
C10 0.0267(9) 0.0182(8) 0.0221(8) -0.0043(6) -0.0035(7) 0.0010(7)
C11 0.0340(11) 0.0390(11) 0.0323(11) -0.0110(9) -0.0004(8) 0.0123(9)
C12 0.0232(8) 0.0152(8) 0.0205(8) 0.0011(6) -0.0018(6) -0.0002(6)
C13 0.0432(11) 0.0249(9) 0.0212(9) 0.0039(7) 0.0003(8) 0.0030(8)
C14 0.0294(9) 0.0235(8) 0.0141(8) 0.0015(6) -0.0048(6) 0.0009(7)
C15 0.0256(9) 0.0170(8) 0.0175(8) 0.0004(6) -0.0022(6) 0.0019(6)
C16 0.0334(10) 0.0185(8) 0.0137(8) -0.0023(6) -0.0039(7) 0.0033(7)
C17 0.0347(10) 0.0334(10) 0.0195(9) -0.0073(7) -0.0058(7) 0.0106(8)
C18 0.0528(13) 0.0377(11) 0.0217(9) -0.0106(8) -0.0122(9) 0.0234(10)
C19 0.0793(17) 0.0219(9) 0.0185(9) -0.0060(7) -0.0141(10) 0.0204(10)
C20 0.0639(14) 0.0186(9) 0.0180(9) -0.0032(7) -0.0076(9) -0.0031(9)
C21 0.0383(10) 0.0205(8) 0.0137(8) -0.0015(6) -0.0055(7) 0.0007(7)
C22 0.0393(12) 0.0414(11) 0.0275(10) -0.0051(8) -0.0003(9) -0.0156(9)
N1 0.0225(7) 0.0147(7) 0.0183(7) 0.0015(5) -0.0002(5) 0.0001(5)
N2 0.0313(8) 0.0238(8) 0.0191(7) -0.0014(6) -0.0048(6) -0.0051(6)
O1 0.0169(6) 0.0267(6) 0.0285(7) -0.0016(5) -0.0002(5) -0.0047(5)
O2 0.0529(9) 0.0165(6) 0.0294(7) 0.0031(5) -0.0036(6) -0.0054(6)
O3 0.0285(7) 0.0320(7) 0.0311(7) 0.0003(6) -0.0064(5) 0.0076(6)

loop_
_atom_type_symbol
_atom_type_description
_atom_type_scat_dispersion_real
_atom_type_scat_dispersion_imag
_atom_type_scat_source
C C 0.0033 0.0016 'International Tables Vol C Tables 4.2.6.8 and 6.1.1.4'
H H 0.0000 0.0000 'International Tables Vol C Tables 4.2.6.8 and 6.1.1.4'
N N 0.0061 0.0033 'International Tables Vol C Tables 4.2.6.8 and 6.1.1.4'
O O 0.0106 0.0060 'International Tables Vol C Tables 4.2.6.8 and 6.1.1.4'

loop_
_exptl_crystal_face_index_h
_exptl_crystal_face_index_k
_exptl_crystal_face_index_l
_exptl_crystal_face_perp_dist
_exptl_oxdiff_crystal_face_indexfrac_h
_exptl_oxdiff_crystal_face_indexfrac_k
_exptl_oxdiff_crystal_face_indexfrac_l
_exptl_oxdiff_crystal_face_x
_exptl_oxdiff_crystal_face_y
_exptl_oxdiff_crystal_face_z
0 0 1 0.0679 0.0005 0.0003 0.9996 0.0251 0.0005 0.0038
0 0 -1 0.0679 -0.0005 -0.0003 -0.9996 -0.0251 -0.0005 -0.0038
0 1 0 0.1284 0.0030 0.9994 -0.0018 -0.0074 0.0063 0.0480
0 -1 0 0.1284 -0.0030 -0.9994 0.0018 0.0074 -0.0063 -0.0480
1 0 0 0.1035 0.9995 -0.0066 -0.0022 0.0001 0.0781 -0.0101
-1 0 0 0.1035 -0.9995 0.0066 0.0022 -0.0001 -0.0781 0.0101
-3 -1 0 0.1019 -3.0014 -0.9798 0.0083 0.0070 -0.2406 -0.0177
1 -5 -1 0.1235 0.9842 -5.0040 -0.9928 0.0121 0.0462 -0.2540
0 2 -1 0.1107 0.0054 1.9985 -1.0032 -0.0399 0.0121 0.0923
-2 -1 -3 0.0971 -2.0035 -0.9873 -2.9926 -0.0681 -0.1639 -0.0391

loop_
_geom_angle_atom_site_label_1
_geom_angle_atom_site_label_2
_geom_angle_atom_site_label_3
_geom_angle
N1 C1 C2 107.77(14)
O1 C1 C2 127.05(15)
O1 C1 N1 125.08(15)
C1 C2 C10 109.59(13)
C1 C2 C12 116.17(13)
C3 C2 C1 101.91(13)
C3 C2 C10 110.23(13)
C3 C2 C12 108.57(13)
C12 C2 C10 110.02(13)
C4 C3 C2 130.86(16)
C4 C3 C8 120.31(16)
C8 C3 C2 108.83(14)
C3 C4 H4 120.7
C3 C4 C5 118.56(18)
C5 C4 H4 120.7
C4 C5 H5 119.7
C6 C5 C4 120.68(18)
C6 C5 H5 119.7
C5 C6 H6 119.4
C5 C6 C7 121.20(18)
C7 C6 H6 119.4
C6 C7 H7 121.2
C8 C7 C6 117.57(19)
C8 C7 H7 121.2
C3 C8 N1 109.55(14)
C7 C8 C3 121.66(17)
C7 C8 N1 128.78(16)
H9A C9 H9B 109.5
H9A C9 H9C 109.5
H9B C9 H9C 109.5
N1 C9 H9A 109.5
N1 C9 H9B 109.5
N1 C9 H9C 109.5
C2 C10 H10A 108.5
C2 C10 H10B 108.5
H10A C10 H10B 107.5
C11 C10 C2 115.02(14)
C11 C10 H10A 108.5
C11 C10 H10B 108.5
C10 C11 H11A 109.5
C10 C11 H11B 109.5
C10 C11 H11C 109.5
H11A C11 H11B 109.5
H11A C11 H11C 109.5
H11B C11 H11C 109.5
C15 C12 C2 120.97(13)
O2 C12 C2 118.63(15)
O2 C12 C15 120.34(15)
H13A C13 H13B 109.5
H13A C13 H13C 109.5
H13B C13 H13C 109.5
C15 C13 H13A 109.5
C15 C13 H13B 109.5
C15 C13 H13C 109.5
N2 C14 C15 107.99(15)
O3 C14 C15 125.55(16)
O3 C14 N2 126.35(18)
C12 C15 C14 109.18(14)
C13 C15 C12 109.39(14)
C13 C15 C14 107.65(14)
C16 C15 C12 115.73(14)
C16 C15 C13 112.37(14)
C16 C15 C14 101.97(14)
C17 C16 C15 131.15(17)
C17 C16 C21 120.44(17)
C21 C16 C15 108.34(16)
C16 C17 H17 120.7
C16 C17 C18 118.5(2)
C18 C17 H17 120.7
C17 C18 H18 119.9
C19 C18 C17 120.1(2)
C19 C18 H18 119.9
C18 C19 H19 118.9
C18 C19 C20 122.16(18)
C20 C19 H19 118.9
C19 C20 H20 121.5
C21 C20 C19 117.0(2)
C21 C20 H20 121.5
C16 C21 N2 110.21(15)
C20 C21 C16 121.68(19)
C20 C21 N2 128.10(18)
H22A C22 H22B 109.5
H22A C22 H22C 109.5
H22B C22 H22C 109.5
N2 C22 H22A 109.5
N2 C22 H22B 109.5
N2 C22 H22C 109.5
C1 N1 C8 111.53(13)
C1 N1 C9 122.60(15)
C8 N1 C9 125.53(15)
C14 N2 C21 111.07(15)
C14 N2 C22 123.53(17)
C21 N2 C22 124.90(16)

loop_
_geom_bond_atom_site_label_1
_geom_bond_atom_site_label_2
_geom_bond_distance
C1 C2 1.532(2)
C1 N1 1.370(2)
C1 O1 1.215(2)
C2 C3 1.511(2)
C2 C10 1.549(2)
C2 C12 1.543(2)
C3 C4 1.376(2)
C3 C8 1.388(2)
C4 H4 0.9300
C4 C5 1.394(3)
C5 H5 0.9300
C5 C6 1.375(3)
C6 H6 0.9300
C6 C7 1.392(3)
C7 H7 0.9300
C7 C8 1.380(2)
C8 N1 1.396(2)
C9 H9A 0.9600
C9 H9B 0.9600
C9 H9C 0.9600
C9 N1 1.448(2)
C10 H10A 0.9700
C10 H10B 0.9700
C10 C11 1.506(3)
C11 H11A 0.9600
C11 H11B 0.9600
C11 H11C 0.9600
C12 C15 1.534(2)
C12 O2 1.201(2)
C13 H13A 0.9600
C13 H13B 0.9600
C13 H13C 0.9600
C13 C15 1.530(2)
C14 C15 1.547(2)
C14 N2 1.361(2)
C14 O3 1.218(2)
C15 C16 1.506(2)
C16 C17 1.379(3)
C16 C21 1.396(3)
C17 H17 0.9300
C17 C18 1.394(3)
C18 H18 0.9300
C18 C19 1.381(4)
C19 H19 0.9300
C19 C20 1.390(3)
C20 H20 0.9300
C20 C21 1.383(3)
C21 N2 1.399(2)
C22 H22A 0.9600
C22 H22B 0.9600
C22 H22C 0.9600
C22 N2 1.448(2)

loop_
_geom_torsion_atom_site_label_1
_geom_torsion_atom_site_label_2
_geom_torsion_atom_site_label_3
_geom_torsion_atom_site_label_4
_geom_torsion
C1 C2 C3 C4 174.87(17)
C1 C2 C3 C8 -5.54(17)
C1 C2 C10 C11 -66.36(19)
C1 C2 C12 C15 -25.5(2)
C1 C2 C12 O2 157.40(16)
C2 C1 N1 C8 -5.23(17)
C2 C1 N1 C9 -178.81(14)
C2 C3 C4 C5 178.94(16)
C2 C3 C8 C7 -178.05(15)
C2 C3 C8 N1 2.83(18)
C2 C12 C15 C13 -163.52(15)
C2 C12 C15 C14 78.91(18)
C2 C12 C15 C16 -35.4(2)
C3 C2 C10 C11 -177.75(15)
C3 C2 C12 C15 88.55(17)
C3 C2 C12 O2 -88.53(19)
C3 C4 C5 C6 -0.8(3)
C3 C8 N1 C1 1.59(18)
C3 C8 N1 C9 174.95(15)
C4 C3 C8 C7 1.6(3)
C4 C3 C8 N1 -177.53(15)
C4 C5 C6 C7 1.3(3)
C5 C6 C7 C8 -0.3(3)
C6 C7 C8 C3 -1.1(3)
C6 C7 C8 N1 177.83(16)
C7 C8 N1 C1 -177.45(17)
C7 C8 N1 C9 -4.1(3)
C8 C3 C4 C5 -0.6(3)
C10 C2 C3 C4 -68.8(2)
C10 C2 C3 C8 110.75(15)
C10 C2 C12 C15 -150.74(15)
C10 C2 C12 O2 32.2(2)
C12 C2 C3 C4 51.8(2)
C12 C2 C3 C8 -128.66(14)
C12 C2 C10 C11 62.54(19)
C12 C15 C16 C17 -60.4(2)
C12 C15 C16 C21 122.76(16)
C13 C15 C16 C17 66.2(2)
C13 C15 C16 C21 -110.60(17)
C14 C15 C16 C17 -178.78(17)
C14 C15 C16 C21 4.39(17)
C15 C14 N2 C21 6.19(18)
C15 C14 N2 C22 178.47(15)
C15 C16 C17 C18 -178.94(17)
C15 C16 C21 C20 179.53(16)
C15 C16 C21 N2 -1.07(18)
C16 C17 C18 C19 0.8(3)
C16 C21 N2 C14 -3.37(19)
C16 C21 N2 C22 -175.52(16)
C17 C16 C21 C20 2.3(3)
C17 C16 C21 N2 -178.30(15)
C17 C18 C19 C20 1.0(3)
C18 C19 C20 C21 -1.2(3)
C19 C20 C21 C16 -0.4(3)
C19 C20 C21 N2 -179.73(16)
C20 C21 N2 C14 175.99(18)
C20 C21 N2 C22 3.8(3)
C21 C16 C17 C18 -2.4(3)
N1 C1 C2 C3 6.42(16)
N1 C1 C2 C10 -110.34(15)
N1 C1 C2 C12 124.21(15)
N2 C14 C15 C12 -129.31(14)
N2 C14 C15 C13 112.04(15)
N2 C14 C15 C16 -6.37(17)
O1 C1 C2 C3 -177.06(16)
O1 C1 C2 C10 66.2(2)
O1 C1 C2 C12 -59.3(2)
O1 C1 N1 C8 178.16(15)
O1 C1 N1 C9 4.6(3)
O2 C12 C15 C13 13.5(2)
O2 C12 C15 C14 -104.06(19)
O2 C12 C15 C16 141.64(18)
O3 C14 C15 C12 54.4(2)
O3 C14 C15 C13 -64.3(2)
O3 C14 C15 C16 177.29(16)
O3 C14 N2 C21 -177.51(17)
O3 C14 N2 C22 -5.2(3)
